data_2226289
loop_
_publ_author_name
'Eshtiagh-Hosseini, Hossein'
'Hassanpoor, Azam'
'Canadillas-Delgado, Laura'
'Mirzaei, Masoud'

_publ_section_title
;
 Bis(2,4,6-triamino-1,3,5-triazin-1-ium) pyrazine-2,3-dicarboxylate
 tetrahydrate: a synchrotron radiation study
;
_journal_coeditor_code SJ2786
_journal_issue 6
_journal_name_full 'Acta Crystallographica Section E'
_journal_page_first o1368
_journal_page_last o1369
_journal_paper_doi 10.1107/S1600536810017290
_journal_volume 66
_journal_year 2010
_chemical_formula_iupac '2C3 H7 N6 +, C6 H2 N2 O4 2-, 4H2 O'
_chemical_formula_moiety '2(C3 H7 N6 +), C6 H2 N2 O4 2-, 4(H2 O)'
_chemical_formula_sum 'C12 H24 N14 O8'
_chemical_formula_weight 492.45
_chemical_name_systematic
;
Bis(2,4,6-triamino-1,3,5-triazin-1-ium)
pyrazine-2,3-dicarboxylate tetrahydrate
;
_space_group_IT_number 2
_symmetry_cell_setting triclinic
_symmetry_space_group_name_Hall '-P 1'
_symmetry_space_group_name_H-M 'P -1'
_atom_sites_solution_hydrogens geom
_atom_sites_solution_primary direct
_atom_sites_solution_secondary difmap
_cell_angle_alpha 101.06(3)
_cell_angle_beta 99.82(3)
_cell_angle_gamma 96.98(3)
_cell_formula_units_Z 2
_cell_length_a 7.0200(14)
_cell_length_b 9.763(2)
_cell_length_c 15.397(3)
_cell_measurement_reflns_used 130
_cell_measurement_temperature 100(2)
_cell_measurement_theta_max 26.4
_cell_measurement_theta_min 2.39
_cell_volume 1007.4(4)
_computing_cell_refinement 'HKL2000 (Otwinowski & Minor, 1997)'
_computing_data_collection 'MXCUBE (Gabadinho & McSweeney, 2010)'
_computing_data_reduction 'HKL2000 (Otwinowski & Minor, 1997)'
_computing_molecular_graphics 'ORTEP-3 for Windows (Farrugia, 1997)'
_computing_publication_material 'WinGX (Farrugia, 1999)'
_computing_structure_refinement 'SHELXL97 (Sheldrick, 2008)'
_computing_structure_solution 'SHELXS97 (Sheldrick, 2008)'
_diffrn_ambient_temperature 100(2)
_diffrn_detector_area_resol_mean 9.6
_diffrn_measured_fraction_theta_full 0.961
_diffrn_measured_fraction_theta_max 0.961
_diffrn_measurement_device_type 'Huber single-axis diffractometer'
_diffrn_measurement_method 'CCD rotation images, thick slices'
_diffrn_radiation_monochromator 'Si 111'
_diffrn_radiation_type synchrotron
_diffrn_radiation_wavelength 0.73800
_diffrn_reflns_av_R_equivalents 0.0860
_diffrn_reflns_av_sigmaI/netI 0.0411
_diffrn_reflns_limit_h_max 9
_diffrn_reflns_limit_h_min -9
_diffrn_reflns_limit_k_max 12
_diffrn_reflns_limit_k_min -12
_diffrn_reflns_limit_l_max 20
_diffrn_reflns_limit_l_min -20
_diffrn_reflns_number 34176
_diffrn_reflns_theta_full 29.05
_diffrn_reflns_theta_max 29.05
_diffrn_reflns_theta_min 3.52
_diffrn_standards_number 0
_exptl_absorpt_coefficient_mu 0.136
_exptl_absorpt_correction_type none
_exptl_crystal_colour colourless
_exptl_crystal_density_diffrn 1.623
_exptl_crystal_density_method 'not measured'
_exptl_crystal_description needle
_exptl_crystal_F_000 516
_exptl_crystal_size_max 0.15
_exptl_crystal_size_mid 0.04
_exptl_crystal_size_min 0.03
_refine_diff_density_max 0.360
_refine_diff_density_min -0.393
_refine_ls_extinction_method none
_refine_ls_goodness_of_fit_ref 1.068
_refine_ls_hydrogen_treatment mixed
_refine_ls_matrix_type full
_refine_ls_number_parameters 339
_refine_ls_number_reflns 4609
_refine_ls_number_restraints 0
_refine_ls_restrained_S_all 1.068
_refine_ls_R_factor_all 0.0453
_refine_ls_R_factor_gt 0.0432
_refine_ls_shift/su_max 0.007
_refine_ls_shift/su_mean 0.000
_refine_ls_structure_factor_coef Fsqd
_refine_ls_weighting_details 'calc w=1/[\s^2^(Fo^2^)+(0.0613P)^2^+0.6264P] where P=(Fo^2^+2Fc^2^)/3'
_refine_ls_weighting_scheme calc
_refine_ls_wR_factor_gt 0.1153
_refine_ls_wR_factor_ref 0.1172
_reflns_number_gt 4314
_reflns_number_total 4609
_reflns_threshold_expression I>2\s(I)
_cod_data_source_file sj2786.cif
_cod_data_source_block I
_cod_depositor_comments
;
The following automatic conversions were performed:
'_symmetry_cell_setting' value 'Triclinic' changed to 'triclinic'
according to '/home/saulius/struct/CIF-dictionaries/cif_core.dic'
dictionary named 'cif_core.dic' version 2.4.1 from 2010-06-29.

Automatic conversion script
Id: cif_fix_enum 1527 2010-12-29 10:47:43Z saulius 
;
_cod_database_code 2226289
_cod_database_fobs_code 2226289

loop_
_symmetry_equiv_pos_as_xyz
'x, y, z'
'-x, -y, -z'

loop_
_atom_site_type_symbol
_atom_site_label
_atom_site_fract_x
_atom_site_fract_y
_atom_site_fract_z
_atom_site_U_iso_or_equiv
_atom_site_adp_type
_atom_site_calc_flag
_atom_site_refinement_flags
_atom_site_occupancy
_atom_site_disorder_assembly
_atom_site_disorder_group
C C1 0.08476(18) 0.61767(13) 0.86568(7) 0.0064(2) Uani d . 1 . .
C C2 0.16442(17) 0.76548(13) 0.92207(8) 0.0062(2) Uani d . 1 . .
C C3 0.32806(19) 0.89895(14) 1.05809(8) 0.0108(2) Uani d . 1 . .
H H3 0.3999 0.9071 1.1160 0.013 Uiso calc R 1 . .
C C4 0.28663(19) 1.02060(14) 1.02974(8) 0.0104(2) Uani d . 1 . .
H H4 0.3310 1.1079 1.0693 0.012 Uiso calc R 1 . .
C C5 0.12373(17) 0.88757(13) 0.89268(8) 0.0071(2) Uani d . 1 . .
C C6 0.00697(19) 0.87874(14) 0.79864(8) 0.0090(2) Uani d . 1 . .
C C7 0.14712(17) 0.41260(13) 0.60348(8) 0.0060(2) Uani d . 1 . .
C C8 0.26659(17) 0.22077(13) 0.65562(8) 0.0062(2) Uani d . 1 . .
C C9 0.16042(17) 0.20889(13) 0.50575(8) 0.0062(2) Uani d . 1 . .
C C10 -0.21253(17) 0.27644(13) 0.69392(8) 0.0062(2) Uani d . 1 . .
C C11 -0.32874(17) 0.22388(13) 0.54233(8) 0.0065(2) Uani d . 1 . .
C C12 -0.35228(17) 0.44240(13) 0.62008(8) 0.0058(2) Uani d . 1 . .
N N1 0.26800(16) 0.77076(12) 1.00488(7) 0.0090(2) Uani d . 1 . .
N N2 0.18487(16) 1.01601(11) 0.94733(7) 0.0090(2) Uani d . 1 . .
N N3 0.22544(15) 0.35575(11) 0.67361(6) 0.0062(2) Uani d . 1 . .
H H3A 0.2485 0.4042 0.7282 0.007 Uiso calc R 1 . .
N N4 0.23486(15) 0.14484(11) 0.57220(7) 0.0065(2) Uani d . 1 . .
N N5 0.11417(15) 0.34110(11) 0.51846(7) 0.0066(2) Uani d . 1 . .
N N6 0.10542(16) 0.54193(11) 0.62315(7) 0.0083(2) Uani d . 1 . .
H H6A 0.0564 0.5807 0.5806 0.010 Uiso calc R 1 . .
H H6B 0.1273 0.5874 0.6785 0.010 Uiso calc R 1 . .
N N7 0.34237(16) 0.17081(12) 0.72576(7) 0.0097(2) Uani d . 1 . .
H H7A 0.3722 0.0870 0.7176 0.012 Uiso calc R 1 . .
H H7B 0.3617 0.2222 0.7795 0.012 Uiso calc R 1 . .
N N8 0.13301(16) 0.13572(11) 0.42175(7) 0.0093(2) Uani d . 1 . .
H H8A 0.1619 0.0518 0.4112 0.011 Uiso calc R 1 . .
H H8B 0.0863 0.1720 0.3776 0.011 Uiso calc R 1 . .
N N9 -0.24368(15) 0.18109(11) 0.61670(7) 0.0071(2) Uani d . 1 . .
N N10 -0.38609(15) 0.35169(11) 0.54089(7) 0.0065(2) Uani d . 1 . .
N N11 -0.26557(15) 0.40727(11) 0.69764(7) 0.0068(2) Uani d . 1 . .
H H11 -0.2446 0.4672 0.7484 0.008 Uiso calc R 1 . .
N N12 -0.12818(16) 0.24938(11) 0.77090(7) 0.0090(2) Uani d . 1 . .
H H12A -0.0920 0.1685 0.7718 0.011 Uiso calc R 1 . .
H H12B -0.1094 0.3126 0.8201 0.011 Uiso calc R 1 . .
N N13 -0.35804(16) 0.13295(11) 0.46429(7) 0.0098(2) Uani d . 1 . .
H H13A -0.3238 0.0509 0.4620 0.012 Uiso calc R 1 . .
H H13B -0.4114 0.1557 0.4156 0.012 Uiso calc R 1 . .
N N14 -0.40337(16) 0.56927(11) 0.62636(7) 0.0082(2) Uani d . 1 . .
H H14A -0.4592 0.5939 0.5788 0.010 Uiso calc R 1 . .
H H14B -0.3808 0.6272 0.6780 0.010 Uiso calc R 1 . .
O O1 -0.08939(13) 0.57080(10) 0.86815(6) 0.0115(2) Uani d . 1 . .
O O2 0.19694(13) 0.55284(10) 0.82467(6) 0.00925(19) Uani d . 1 . .
O O3 0.00778(18) 0.77035(11) 0.74052(6) 0.0206(3) Uani d . 1 . .
O O4 -0.08449(14) 0.97813(10) 0.78707(6) 0.0132(2) Uani d . 1 . .
O O1W 0.56057(15) 0.67742(10) 0.81619(6) 0.0126(2) Uani d . 1 . .
O O2W -0.48261(15) 0.90431(11) 0.72480(6) 0.0137(2) Uani d . 1 . .
O O3W 0.15750(16) 1.31613(11) 0.94758(7) 0.0163(2) Uani d . 1 . .
O O4W 0.49780(15) 0.38403(11) 0.88426(6) 0.0142(2) Uani d . 1 . .
H H1WA 0.454(4) 0.635(3) 0.8298(16) 0.033(6) Uiso d . 1 . .
H H1WB 0.665(4) 0.644(3) 0.8469(18) 0.047(7) Uiso d . 1 . .
H H2WA -0.503(4) 0.845(3) 0.7578(19) 0.051(8) Uiso d . 1 . .
H H2WB -0.348(4) 0.933(3) 0.7402(19) 0.054(8) Uiso d . 1 . .
H H3WA 0.151(4) 1.213(3) 0.9435(17) 0.042(6) Uiso d . 1 . .
H H3WB 0.144(3) 1.353(3) 1.0051(17) 0.037(6) Uiso d . 1 . .
H H4WA 0.390(4) 0.379(3) 0.9119(18) 0.046(7) Uiso d . 1 . .
H H4WB 0.589(4) 0.362(3) 0.9250(18) 0.043(7) Uiso d . 1 . .

loop_
_atom_site_aniso_label
_atom_site_aniso_U_11
_atom_site_aniso_U_22
_atom_site_aniso_U_33
_atom_site_aniso_U_12
_atom_site_aniso_U_13
_atom_site_aniso_U_23
C1 0.0111(5) 0.0052(5) 0.0026(5) 0.0015(4) -0.0003(4) 0.0015(4)
C2 0.0071(5) 0.0074(6) 0.0038(5) 0.0015(4) 0.0012(4) 0.0002(4)
C3 0.0126(6) 0.0121(6) 0.0051(5) 0.0011(5) -0.0011(4) -0.0011(4)
C4 0.0122(5) 0.0086(6) 0.0070(5) -0.0006(5) 0.0002(4) -0.0036(4)
C5 0.0086(5) 0.0073(6) 0.0051(5) 0.0017(4) 0.0016(4) -0.0001(4)
C6 0.0142(6) 0.0076(6) 0.0055(5) 0.0032(5) 0.0008(4) 0.0018(4)
C7 0.0058(5) 0.0065(6) 0.0055(5) 0.0009(4) 0.0013(4) 0.0012(4)
C8 0.0062(5) 0.0064(6) 0.0063(5) 0.0004(4) 0.0018(4) 0.0014(4)
C9 0.0067(5) 0.0057(6) 0.0061(5) 0.0007(4) 0.0016(4) 0.0014(4)
C10 0.0061(5) 0.0053(6) 0.0073(5) -0.0001(4) 0.0017(4) 0.0022(4)
C11 0.0065(5) 0.0060(6) 0.0067(5) 0.0007(4) 0.0009(4) 0.0012(4)
C12 0.0058(5) 0.0053(6) 0.0060(5) -0.0005(4) 0.0012(4) 0.0014(4)
N1 0.0113(5) 0.0098(5) 0.0046(4) 0.0020(4) -0.0007(4) 0.0004(4)
N2 0.0118(5) 0.0066(5) 0.0077(5) 0.0009(4) 0.0020(4) -0.0007(4)
N3 0.0106(5) 0.0044(5) 0.0027(4) 0.0013(4) 0.0004(3) -0.0009(3)
N4 0.0102(5) 0.0047(5) 0.0047(4) 0.0015(4) 0.0009(4) 0.0012(4)
N5 0.0102(5) 0.0054(5) 0.0043(4) 0.0026(4) 0.0013(3) 0.0007(4)
N6 0.0148(5) 0.0060(5) 0.0042(4) 0.0048(4) 0.0012(4) 0.0001(4)
N7 0.0171(5) 0.0074(5) 0.0045(4) 0.0045(4) 0.0000(4) 0.0011(4)
N8 0.0165(5) 0.0070(5) 0.0042(5) 0.0052(4) -0.0001(4) 0.0002(4)
N9 0.0097(5) 0.0060(5) 0.0050(5) 0.0021(4) -0.0001(4) 0.0004(4)
N10 0.0095(5) 0.0047(5) 0.0047(4) 0.0015(4) 0.0000(3) 0.0008(4)
N11 0.0112(5) 0.0046(5) 0.0034(4) 0.0014(4) -0.0002(4) -0.0007(3)
N12 0.0141(5) 0.0067(5) 0.0050(5) 0.0025(4) -0.0011(4) 0.0009(4)
N13 0.0169(5) 0.0068(5) 0.0049(5) 0.0055(4) -0.0013(4) -0.0003(4)
N14 0.0139(5) 0.0050(5) 0.0050(4) 0.0030(4) 0.0001(4) -0.0001(4)
O1 0.0109(4) 0.0108(5) 0.0097(4) -0.0016(3) 0.0017(3) -0.0026(3)
O2 0.0132(4) 0.0073(4) 0.0069(4) 0.0035(3) 0.0018(3) -0.0003(3)
O3 0.0402(6) 0.0143(5) 0.0055(4) 0.0160(5) -0.0039(4) -0.0020(4)
O4 0.0189(5) 0.0086(5) 0.0116(4) 0.0065(4) -0.0011(4) 0.0023(3)
O1W 0.0148(5) 0.0107(5) 0.0116(4) 0.0004(4) 0.0025(3) 0.0020(3)
O2W 0.0181(5) 0.0127(5) 0.0093(4) 0.0024(4) -0.0007(4) 0.0034(4)
O3W 0.0225(5) 0.0155(5) 0.0119(5) 0.0038(4) 0.0052(4) 0.0040(4)
O4W 0.0160(5) 0.0172(5) 0.0102(4) 0.0060(4) 0.0013(4) 0.0038(4)

loop_
_atom_type_symbol
_atom_type_description
_atom_type_scat_dispersion_real
_atom_type_scat_dispersion_imag
_atom_type_scat_source
C C 0.0033 0.0016 'International Tables Vol C Tables 4.2.6.8 and 6.1.1.4'
H H 0.0000 0.0000 'International Tables Vol C Tables 4.2.6.8 and 6.1.1.4'
N N 0.0061 0.0033 'International Tables Vol C Tables 4.2.6.8 and 6.1.1.4'
O O 0.0106 0.0060 'International Tables Vol C Tables 4.2.6.8 and 6.1.1.4'

loop_
_geom_angle_atom_site_label_1
_geom_angle_atom_site_label_2
_geom_angle_atom_site_label_3
_geom_angle_site_symmetry_1
_geom_angle_site_symmetry_3
_geom_angle
_geom_angle_publ_flag
O2 C1 O1 . . 126.43(11) ?
O2 C1 C2 . . 118.10(11) ?
O1 C1 C2 . . 115.41(11) ?
N1 C2 C5 . . 122.02(11) ?
N1 C2 C1 . . 115.11(11) ?
C5 C2 C1 . . 122.77(10) ?
N1 C3 C4 . . 122.00(11) ?
N1 C3 H3 . . 119.0 ?
C4 C3 H3 . . 119.0 ?
N2 C4 C3 . . 121.90(12) ?
N2 C4 H4 . . 119.0 ?
C3 C4 H4 . . 119.0 ?
N2 C5 C2 . . 120.86(11) ?
N2 C5 C6 . . 118.16(11) ?
C2 C5 C6 . . 120.98(11) ?
O3 C6 O4 . . 126.16(12) ?
O3 C6 C5 . . 116.43(11) ?
O4 C6 C5 . . 117.39(11) ?
N6 C7 N5 . . 120.70(11) ?
N6 C7 N3 . . 117.75(11) ?
N5 C7 N3 . . 121.55(11) ?
N7 C8 N4 . . 121.63(11) ?
N7 C8 N3 . . 116.81(11) ?
N4 C8 N3 . . 121.55(11) ?
N8 C9 N4 . . 116.83(11) ?
N8 C9 N5 . . 117.57(11) ?
N4 C9 N5 . . 125.60(11) ?
N12 C10 N9 . . 121.52(11) ?
N12 C10 N11 . . 116.74(11) ?
N9 C10 N11 . . 121.74(11) ?
N13 C11 N9 . . 116.94(11) ?
N13 C11 N10 . . 116.87(11) ?
N9 C11 N10 . . 126.20(11) ?
N14 C12 N10 . . 120.75(11) ?
N14 C12 N11 . . 117.99(11) ?
N10 C12 N11 . . 121.27(11) ?
C3 N1 C2 . . 116.34(11) ?
C4 N2 C5 . . 116.88(11) ?
C7 N3 C8 . . 119.18(10) ?
C7 N3 H3A . . 120.4 ?
C8 N3 H3A . . 120.4 ?
C8 N4 C9 . . 116.13(11) ?
C7 N5 C9 . . 115.98(11) ?
C7 N6 H6A . . 120.0 ?
C7 N6 H6B . . 120.0 ?
H6A N6 H6B . . 120.0 ?
C8 N7 H7A . . 120.0 ?
C8 N7 H7B . . 120.0 ?
H7A N7 H7B . . 120.0 ?
C9 N8 H8A . . 120.0 ?
C9 N8 H8B . . 120.0 ?
H8A N8 H8B . . 120.0 ?
C10 N9 C11 . . 115.33(11) ?
C12 N10 C11 . . 115.81(10) ?
C12 N11 C10 . . 119.65(10) ?
C12 N11 H11 . . 120.2 ?
C10 N11 H11 . . 120.2 ?
C10 N12 H12A . . 120.0 ?
C10 N12 H12B . . 120.0 ?
H12A N12 H12B . . 120.0 ?
C11 N13 H13A . . 120.0 ?
C11 N13 H13B . . 120.0 ?
H13A N13 H13B . . 120.0 ?
C12 N14 H14A . . 120.0 ?
C12 N14 H14B . . 120.0 ?
H14A N14 H14B . . 120.0 ?
H1WA O1W H1WB . . 105(2) ?
H2WA O2W H2WB . . 103(2) ?
H3WA O3W H3WB . . 105(2) ?
H4WA O4W H4WB . . 101(2) ?

loop_
_geom_bond_atom_site_label_1
_geom_bond_atom_site_label_2
_geom_bond_site_symmetry_2
_geom_bond_distance
_geom_bond_publ_flag
C1 O2 . 1.2477(15) ?
C1 O1 . 1.2618(16) ?
C1 C2 . 1.5187(17) ?
C2 N1 . 1.3441(15) ?
C2 C5 . 1.3975(17) ?
C3 N1 . 1.3325(17) ?
C3 C4 . 1.3876(19) ?
C3 H3 . 0.9300 ?
C4 N2 . 1.3354(16) ?
C4 H4 . 0.9300 ?
C5 N2 . 1.3438(16) ?
C5 C6 . 1.5186(17) ?
C6 O3 . 1.2491(16) ?
C6 O4 . 1.2507(16) ?
C7 N6 . 1.3210(16) ?
C7 N5 . 1.3271(15) ?
C7 N3 . 1.3703(15) ?
C8 N7 . 1.3253(16) ?
C8 N4 . 1.3213(16) ?
C8 N3 . 1.3699(16) ?
C9 N8 . 1.3217(16) ?
C9 N4 . 1.3615(15) ?
C9 N5 . 1.3551(16) ?
C10 N12 . 1.3205(16) ?
C10 N9 . 1.3286(16) ?
C10 N11 . 1.3669(15) ?
C11 N13 . 1.3176(16) ?
C11 N9 . 1.3613(15) ?
C11 N10 . 1.3599(15) ?
C12 N14 . 1.3214(16) ?
C12 N10 . 1.3278(15) ?
C12 N11 . 1.3691(15) ?
N3 H3A . 0.8600 ?
N6 H6A . 0.8600 ?
N6 H6B . 0.8600 ?
N7 H7A . 0.8600 ?
N7 H7B . 0.8600 ?
N8 H8A . 0.8600 ?
N8 H8B . 0.8600 ?
N11 H11 . 0.8600 ?
N12 H12A . 0.8600 ?
N12 H12B . 0.8600 ?
N13 H13A . 0.8600 ?
N13 H13B . 0.8600 ?
N14 H14A . 0.8600 ?
N14 H14B . 0.8600 ?
O1W H1WA . 0.89(3) ?
O1W H1WB . 0.93(3) ?
O2W H2WA . 0.85(3) ?
O2W H2WB . 0.93(3) ?
O3W H3WA . 0.99(3) ?
O3W H3WB . 0.92(3) ?
O4W H4WA . 0.93(3) ?
O4W H4WB . 0.89(3) ?

loop_
_geom_hbond_atom_site_label_D
_geom_hbond_atom_site_label_H
_geom_hbond_atom_site_label_A
_geom_hbond_site_symmetry_A
_geom_hbond_distance_DH
_geom_hbond_distance_HA
_geom_hbond_distance_DA
_geom_hbond_angle_DHA
N3 H3A O2 . 0.86 1.98 2.7726(16) 152.5
N6 H6A N5 2_566 0.86 2.10 2.9449(17) 169.2
N6 H6B O3 . 0.86 2.19 2.8206(17) 130.1
N6 H6B O2 . 0.86 2.32 3.0378(15) 141.3
N7 H7A O2W 1_645 0.86 2.17 3.0080(16) 164.3
N7 H7B O4W . 0.86 2.04 2.8407(19) 155.6
N8 H8A N9 2_556 0.86 2.39 3.2495(17) 179.5
N8 H8B O3 2_566 0.86 2.03 2.8842(16) 169.9
N11 H11 O1 . 0.86 1.98 2.7883(17) 155.1
N12 H12A O4 1_545 0.86 1.92 2.7557(15) 162.4
N12 H12B O3W 1_545 0.86 2.46 2.9981(18) 121.0
N12 H12B O1 . 0.86 2.47 3.1643(17) 138.8
N13 H13A N4 2_556 0.86 2.08 2.9275(16) 167.4
N13 H13B O2W 2_466 0.86 2.10 2.8713(16) 148.2
N14 H14B O1W 1_455 0.86 2.21 2.9756(16) 148.2
O1W H1WA O2 . 0.89(3) 1.87(2) 2.7263(16) 163(2)
O1W H1WB O1 1_655 0.93(3) 1.95(3) 2.8342(16) 159(2)
O2W H2WA O1W 1_455 0.85(3) 2.07(3) 2.8623(16) 154(3)
O2W H2WB O4 . 0.93(3) 1.83(3) 2.7533(17) 171(3)
O3W H3WA N2 . 0.99(3) 1.97(3) 2.9589(16) 170(2)
O3W H3WB O1 2_577 0.92(3) 2.07(3) 2.9810(15) 176(2)
O4W H4WA O3W 1_545 0.93(3) 1.88(3) 2.7846(17) 164(2)
O4W H4WB N1 2_667 0.89(3) 2.08(3) 2.9219(17) 156(2)

loop_
_cod_related_entry_id
_cod_related_entry_database
_cod_related_entry_code
1 ChemSpider 30656099
